data_8000258
loop_
_publ_author_name
'Garrett C. Moraski'
'Allen G. Oliver'
'Lowell D. Markley'
'Sanghyun Cho'
'Scott G. Franzblau'
'Marvin J. Miller'

_publ_section_title
;
 Scaffold-switching: An exploration of 5,6-fused bicyclic heteroaromatics
 systems to afford antituberculosis activity akin to the
 imidazo[1,2-a]pyridine-3-carboxylates
;
_journal_name_full 'Bioorganic & Medicinal Chemistry Letters'
_journal_page_first 3493
_journal_page_last 3498
_journal_paper_doi 10.1016/j.bmcl.2014.05.062
_journal_volume 24
_journal_year 2014
_chemical_formula_sum 'C17 H17 N3 O'
_chemical_formula_weight 279.34
_chemical_name_common
;
N-Benzyl-2,7-dimethylimidazo[1,2-a]pyridine-3-carboxamide (1)
;
_space_group_IT_number 2
_symmetry_cell_setting triclinic
_symmetry_Int_Tables_number 2
_symmetry_space_group_name_Hall '-P 1'
_symmetry_space_group_name_H-M 'P -1'
_cell_angle_alpha 94.372(5)
_cell_angle_beta 93.841(6)
_cell_angle_gamma 93.639(5)
_cell_formula_units_Z 4
_cell_length_a 4.8686(4)
_cell_length_b 15.1351(13)
_cell_length_c 19.0283(18)
_cell_volume 1391.6(2)
_diffrn_ambient_temperature 100
_diffrn_radiation_probe x-ray
_diffrn_radiation_type CuK\a
_diffrn_radiation_wavelength 1.54178
_exptl_absorpt_coefficient_mu 0.679
_exptl_crystal_density_diffrn 1.333
_exptl_crystal_F_000 592
_refine_ls_goodness_of_fit_ref 1.188
_refine_ls_number_parameters 383
_refine_ls_number_reflns 4772
_refine_ls_R_factor_all 0.0731
_refine_ls_R_factor_gt 0.0483
_refine_ls_wR_factor_gt 0.1414
_refine_ls_wR_factor_ref 0.1818
_cod_data_source_file Bioorg-Med-Chem-Lett-2014-24-3493-3498-1.cif
_cod_data_source_block 1
_cod_database_code 8000258

loop_
_space_group_symop_id
_space_group_symop_operation_xyz
1 x,y,z
2 -x,-y,-z

loop_
_atom_site_aniso_label
_atom_site_aniso_U_11
_atom_site_aniso_U_22
_atom_site_aniso_U_33
_atom_site_aniso_U_23
_atom_site_aniso_U_13
_atom_site_aniso_U_12
O1 0.0177(8) 0.0259(8) 0.0273(9) -0.0013(7) 0.0032(7) 0.0007(6)
N1 0.0242(10) 0.0211(9) 0.0268(11) 0.0012(8) 0.0052(9) 0.0004(7)
N4 0.0197(9) 0.0194(9) 0.0250(11) -0.0015(7) 0.0023(9) -0.0011(7)
N12 0.0176(9) 0.0237(9) 0.0272(11) -0.0026(8) 0.0032(9) 0.0001(7)
C2 0.0212(11) 0.0202(10) 0.0271(13) -0.0003(9) 0.0042(10) 0.0018(9)
O2 0.0185(8) 0.0328(9) 0.0330(10) -0.0027(7) 0.0074(8) -0.0008(6)
C3 0.0179(11) 0.0173(10) 0.0297(14) -0.0012(9) 0.0029(10) 0.0015(8)
C5 0.0219(11) 0.0232(11) 0.0257(13) 0.0045(9) 0.0038(10) -0.0006(9)
C6 0.0228(11) 0.0218(11) 0.0313(14) 0.0025(9) 0.0029(11) -0.0010(9)
C7 0.0225(11) 0.0204(11) 0.0307(14) -0.0001(9) 0.0003(11) 0.0013(9)
C8 0.0269(12) 0.0224(11) 0.0242(13) 0.0024(9) 0.0021(11) 0.0049(9)
C9 0.0222(11) 0.0217(10) 0.0228(13) 0.0007(9) 0.0012(10) 0.0026(9)
C10 0.0235(11) 0.0209(11) 0.0304(14) 0.0021(9) 0.0049(11) -0.0007(9)
C11 0.0180(11) 0.0188(10) 0.0307(14) 0.0016(9) 0.0043(10) 0.0026(8)
C13 0.0218(11) 0.0229(11) 0.0264(13) -0.0030(9) 0.0021(10) -0.0018(9)
C14 0.0187(11) 0.0200(10) 0.0285(13) -0.0009(9) 0.0007(10) -0.0039(8)
C15 0.0221(11) 0.0235(11) 0.0249(13) -0.0016(9) -0.0028(10) -0.0017(8)
C16 0.0256(12) 0.0243(11) 0.0289(14) -0.0050(10) 0.0022(11) -0.0021(9)
C17 0.0246(12) 0.0202(11) 0.0405(16) -0.0005(10) 0.0043(12) 0.0022(9)
C18 0.0303(13) 0.0263(11) 0.0304(14) 0.0056(10) 0.0007(11) 0.0048(9)
C19 0.0286(12) 0.0258(11) 0.0271(14) 0.0003(9) 0.0053(11) 0.0003(9)
C20 0.0327(13) 0.0238(11) 0.0306(15) -0.0025(10) 0.0007(12) -0.0011(10)
N21 0.0261(10) 0.0229(9) 0.0292(11) 0.0020(8) 0.0046(9) -0.0012(8)
N24 0.0199(9) 0.0195(9) 0.0284(11) 0.0008(8) 0.0041(9) 0.0001(7)
N32 0.0198(10) 0.0266(10) 0.0315(12) -0.0041(8) 0.0071(9) -0.0028(7)
C22 0.0241(12) 0.0198(10) 0.0294(14) 0.0003(9) 0.0061(11) 0.0011(9)
C23 0.0194(11) 0.0183(10) 0.0299(14) -0.0003(9) 0.0038(10) -0.0004(8)
C25 0.0214(11) 0.0223(11) 0.0294(13) 0.0050(9) 0.0071(10) 0.0005(9)
C26 0.0234(12) 0.0219(11) 0.0350(15) 0.0043(10) 0.0058(11) 0.0000(9)
C27 0.0232(11) 0.0194(10) 0.0326(14) 0.0016(10) 0.0010(11) 0.0020(9)
C28 0.0265(12) 0.0244(11) 0.0261(13) 0.0044(10) 0.0029(11) 0.0048(9)
C29 0.0214(11) 0.0225(11) 0.0254(13) 0.0028(9) 0.0040(10) 0.0025(9)
C30 0.0277(12) 0.0231(11) 0.0336(14) 0.0025(10) 0.0073(11) -0.0022(9)
C31 0.0178(11) 0.0190(10) 0.0311(14) 0.0036(9) 0.0042(10) 0.0036(8)
C33 0.0243(12) 0.0249(11) 0.0276(14) -0.0032(9) 0.0064(11) -0.0017(9)
C34 0.0193(11) 0.0225(11) 0.0240(12) -0.0007(9) 0.0048(10) 0.0045(8)
C35 0.0248(12) 0.0254(11) 0.0264(13) 0.0009(9) 0.0060(11) 0.0045(9)
C36 0.0264(12) 0.0285(12) 0.0249(13) -0.0041(10) -0.0004(11) 0.0013(9)
C37 0.0249(12) 0.0218(11) 0.0370(15) -0.0044(10) 0.0062(11) -0.0014(9)
C38 0.0321(13) 0.0224(11) 0.0261(13) 0.0023(9) 0.0043(11) 0.0049(9)
C39 0.0263(12) 0.0258(11) 0.0276(14) -0.0007(10) 0.0014(11) 0.0029(9)
C40 0.0314(13) 0.0254(12) 0.0320(15) 0.0005(10) -0.0009(12) -0.0013(10)

loop_
_atom_site_label
_atom_site_type_symbol
_atom_site_thermal_displace_type
_atom_site_fract_x
_atom_site_fract_y
_atom_site_fract_z
_atom_site_occupancy
_atom_site_U_iso_or_equiv
_atom_site_calc_flag
_atom_site_refinement_flags
_atom_site_disorder_assembly
_atom_site_disorder_group
O1 O Uani 0.9576(3) 0.90004(9) 0.32125(8) 1.000 0.0238(5) . . . .
N1 N Uani 1.3251(4) 0.85581(11) 0.10748(10) 1.000 0.0240(6) . . . .
N4 N Uani 1.0506(4) 0.80526(11) 0.18814(10) 1.000 0.0216(6) . . . .
N12 N Uani 1.4017(4) 0.95745(11) 0.32998(10) 1.000 0.0231(6) . . . .
C2 C Uani 1.3850(5) 0.90493(14) 0.17017(12) 1.000 0.0228(7) . . . .
O2 O Uani 0.5269(3) 0.39825(10) 0.31602(9) 1.000 0.0282(5) . . . .
C3 C Uani 1.2227(4) 0.87582(13) 0.22238(13) 1.000 0.0217(7) . . . .
C5 C Uani 0.8494(4) 0.74983(14) 0.21282(13) 1.000 0.0235(7) . . . .
C6 C Uani 0.7211(5) 0.68345(14) 0.16787(13) 1.000 0.0254(7) . . . .
C7 C Uani 0.7900(5) 0.67014(14) 0.09670(13) 1.000 0.0247(7) . . . .
C8 C Uani 0.9901(5) 0.72589(14) 0.07320(12) 1.000 0.0243(7) . . . .
C9 C Uani 1.1251(5) 0.79473(14) 0.11927(12) 1.000 0.0223(7) . . . .
C10 C Uani 1.5994(5) 0.98153(13) 0.17500(12) 1.000 0.0249(7) . . . .
C11 C Uani 1.1818(4) 0.91057(13) 0.29441(13) 1.000 0.0224(7) . . . .
C13 C Uani 1.3763(5) 1.00119(14) 0.39954(12) 1.000 0.0241(7) . . . .
C14 C Uani 1.1823(4) 1.07539(13) 0.40118(12) 1.000 0.0228(7) . . . .
C15 C Uani 1.0926(4) 1.10882(14) 0.46525(13) 1.000 0.0240(7) . . . .
C16 C Uani 0.9187(5) 1.17753(14) 0.46848(13) 1.000 0.0268(7) . . . .
C17 C Uani 0.8279(5) 1.21463(14) 0.40758(13) 1.000 0.0285(8) . . . .
C18 C Uani 0.9169(5) 1.18247(15) 0.34333(14) 1.000 0.0288(7) . . . .
C19 C Uani 1.0927(5) 1.11358(14) 0.34037(12) 1.000 0.0272(7) . . . .
C20 C Uani 0.6432(5) 0.59603(14) 0.04821(13) 1.000 0.0295(8) . . . .
N21 N Uani 0.8441(4) 0.34859(12) 0.09678(10) 1.000 0.0261(6) . . . .
N24 N Uani 0.5815(4) 0.30032(11) 0.18094(10) 1.000 0.0226(6) . . . .
N32 N Uani 0.9826(4) 0.44193(11) 0.31984(10) 1.000 0.0263(6) . . . .
C22 C Uani 0.9214(5) 0.39638(14) 0.15948(13) 1.000 0.0244(7) . . . .
C23 C Uani 0.7667(4) 0.36849(13) 0.21354(13) 1.000 0.0226(7) . . . .
C25 C Uani 0.3761(5) 0.24796(14) 0.20733(13) 1.000 0.0240(7) . . . .
C26 C Uani 0.2329(5) 0.18398(14) 0.16278(13) 1.000 0.0266(7) . . . .
C27 C Uani 0.2915(5) 0.16893(14) 0.09088(13) 1.000 0.0251(7) . . . .
C28 C Uani 0.4935(5) 0.22241(14) 0.06553(13) 1.000 0.0254(7) . . . .
C29 C Uani 0.6425(5) 0.28972(14) 0.11071(12) 1.000 0.0229(7) . . . .
C30 C Uani 1.1400(5) 0.47119(14) 0.16186(13) 1.000 0.0281(7) . . . .
C31 C Uani 0.7478(4) 0.40307(13) 0.28692(13) 1.000 0.0223(7) . . . .
C33 C Uani 0.9912(5) 0.48892(14) 0.38967(12) 1.000 0.0258(7) . . . .
C34 C Uani 1.1853(4) 0.57195(13) 0.39432(12) 1.000 0.0218(7) . . . .
C35 C Uani 1.3652(4) 0.59571(14) 0.45406(12) 1.000 0.0253(7) . . . .
C36 C Uani 1.5470(5) 0.67063(14) 0.45709(13) 1.000 0.0271(7) . . . .
C37 C Uani 1.5514(5) 0.72362(14) 0.40087(13) 1.000 0.0282(7) . . . .
C38 C Uani 1.3680(5) 0.70167(14) 0.34188(13) 1.000 0.0266(7) . . . .
C39 C Uani 1.1876(5) 0.62650(14) 0.33855(13) 1.000 0.0267(7) . . . .
C40 C Uani 0.1337(5) 0.09566(14) 0.04413(13) 1.000 0.0300(8) . . . .
H5A H Uiso 0.80140 0.75790 0.26040 1.000 0.0280 . . . .
H6A H Uiso 0.58200 0.64510 0.18450 1.000 0.0300 . . . .
H8A H Uiso 1.03820 0.71810 0.02570 1.000 0.0290 . . . .
H10A H Uiso 1.61510 1.00330 0.12810 1.000 0.0370 . . . .
H10B H Uiso 1.77770 0.96180 0.19230 1.000 0.0370 . . . .
H10C H Uiso 1.54520 1.02940 0.20770 1.000 0.0370 . . . .
H12 H Uiso 1.56090 0.96130 0.31070 1.000 0.0280 . . . .
H13A H Uiso 1.56150 1.02570 0.41910 1.000 0.0290 . . . .
H13B H Uiso 1.31130 0.95620 0.43090 1.000 0.0290 . . . .
H15A H Uiso 1.15200 1.08390 0.50760 1.000 0.0290 . . . .
H16A H Uiso 0.86110 1.19950 0.51290 1.000 0.0320 . . . .
H17A H Uiso 0.70650 1.26130 0.40970 1.000 0.0340 . . . .
H18A H Uiso 0.85750 1.20770 0.30120 1.000 0.0350 . . . .
H19A H Uiso 1.15250 1.09230 0.29610 1.000 0.0330 . . . .
H20A H Uiso 0.72730 0.59290 0.00280 1.000 0.0440 . . . .
H20B H Uiso 0.44800 0.60750 0.04060 1.000 0.0440 . . . .
H20C H Uiso 0.65890 0.53960 0.06970 1.000 0.0440 . . . .
H25A H Uiso 0.33580 0.25640 0.25540 1.000 0.0290 . . . .
H26A H Uiso 0.08940 0.14830 0.18030 1.000 0.0320 . . . .
H28A H Uiso 0.53340 0.21420 0.01740 1.000 0.0300 . . . .
H30A H Uiso 1.16500 0.48780 0.11380 1.000 0.0420 . . . .
H30B H Uiso 1.31410 0.45220 0.18260 1.000 0.0420 . . . .
H30C H Uiso 1.08360 0.52240 0.19070 1.000 0.0420 . . . .
H32 H Uiso 1.13670 0.43880 0.29840 1.000 0.0320 . . . .
H33A H Uiso 1.05370 0.44930 0.42570 1.000 0.0310 . . . .
H33B H Uiso 0.80350 0.50550 0.39970 1.000 0.0310 . . . .
H35A H Uiso 1.36310 0.56020 0.49310 1.000 0.0300 . . . .
H36A H Uiso 1.66900 0.68560 0.49790 1.000 0.0320 . . . .
H37A H Uiso 1.67790 0.77430 0.40250 1.000 0.0340 . . . .
H38A H Uiso 1.36640 0.73850 0.30360 1.000 0.0320 . . . .
H39A H Uiso 1.06440 0.61210 0.29790 1.000 0.0320 . . . .
H40A H Uiso 0.20900 0.09180 -0.00240 1.000 0.0450 . . . .
H40B H Uiso -0.06120 0.10830 0.03890 1.000 0.0450 . . . .
H40C H Uiso 0.15060 0.03910 0.06540 1.000 0.0450 . . . .

loop_
_geom_angle_atom_site_label_1
_geom_angle_atom_site_label_2
_geom_angle_atom_site_label_3
_geom_angle
_geom_angle_site_symmetry_1
_geom_angle_site_symmetry_2
_geom_angle_site_symmetry_3
_geom_angle_publ_flag
C2 N1 C9 105.76(19) . . . yes
C3 N4 C5 131.4(2) . . . yes
C3 N4 C9 106.87(18) . . . yes
C5 N4 C9 121.73(19) . . . yes
C11 N12 C13 120.49(19) . . . yes
N1 C2 C3 111.7(2) . . . yes
N1 C2 C10 119.6(2) . . . yes
C3 C2 C10 128.7(2) . . . no
N4 C3 C2 104.5(2) . . . yes
N4 C3 C11 121.33(18) . . . yes
C2 C3 C11 133.57(19) . . . no
N4 C5 C6 118.8(2) . . . yes
C5 C6 C7 121.6(2) . . . no
C6 C7 C8 118.8(2) . . . no
C6 C7 C20 120.2(2) . . . no
C8 C7 C20 121.0(2) . . . no
C7 C8 C9 120.2(2) . . . no
N1 C9 N4 111.13(19) . . . yes
N1 C9 C8 129.9(2) . . . yes
N4 C9 C8 119.0(2) . . . yes
O1 C11 N12 121.6(2) . . . yes
O1 C11 C3 122.35(19) . . . yes
N12 C11 C3 116.04(18) . . . yes
C13 N12 H12 120.00 . . . no
C11 N12 H12 120.00 . . . no
N12 C13 C14 114.77(19) . . . yes
C13 C14 C15 119.99(19) . . . no
C15 C14 C19 117.90(19) . . . no
C13 C14 C19 122.1(2) . . . no
C14 C15 C16 121.3(2) . . . no
C15 C16 C17 120.5(2) . . . no
C16 C17 C18 118.9(2) . . . no
C17 C18 C19 120.3(2) . . . no
C14 C19 C18 121.0(2) . . . no
N4 C5 H5A 121.00 . . . no
C6 C5 H5A 121.00 . . . no
C5 C6 H6A 119.00 . . . no
C7 C6 H6A 119.00 . . . no
C7 C8 H8A 120.00 . . . no
C9 C8 H8A 120.00 . . . no
C2 C10 H10A 109.00 . . . no
C2 C10 H10B 109.00 . . . no
C2 C10 H10C 109.00 . . . no
H10A C10 H10B 110.00 . . . no
H10A C10 H10C 109.00 . . . no
H10B C10 H10C 109.00 . . . no
N12 C13 H13A 109.00 . . . no
N12 C13 H13B 109.00 . . . no
C14 C13 H13A 109.00 . . . no
C14 C13 H13B 109.00 . . . no
H13A C13 H13B 108.00 . . . no
C14 C15 H15A 119.00 . . . no
C16 C15 H15A 119.00 . . . no
C15 C16 H16A 120.00 . . . no
C17 C16 H16A 120.00 . . . no
C16 C17 H17A 121.00 . . . no
C18 C17 H17A 121.00 . . . no
C17 C18 H18A 120.00 . . . no
C19 C18 H18A 120.00 . . . no
C14 C19 H19A 119.00 . . . no
C18 C19 H19A 120.00 . . . no
C7 C20 H20A 109.00 . . . no
C7 C20 H20B 109.00 . . . no
C7 C20 H20C 109.00 . . . no
H20A C20 H20B 109.00 . . . no
H20A C20 H20C 110.00 . . . no
H20B C20 H20C 110.00 . . . no
C22 N21 C29 105.68(19) . . . yes
C23 N24 C25 131.6(2) . . . yes
C23 N24 C29 106.57(18) . . . yes
C25 N24 C29 121.81(19) . . . yes
C31 N32 C33 122.4(2) . . . yes
N21 C22 C23 111.6(2) . . . yes
N21 C22 C30 119.4(2) . . . yes
C23 C22 C30 128.9(2) . . . no
N24 C23 C22 104.7(2) . . . yes
N24 C23 C31 121.82(18) . . . yes
C22 C23 C31 132.98(19) . . . no
N24 C25 C26 118.4(2) . . . yes
C25 C26 C27 122.0(2) . . . no
C26 C27 C28 118.6(2) . . . no
C26 C27 C40 120.2(2) . . . no
C28 C27 C40 121.2(2) . . . no
C27 C28 C29 120.2(2) . . . no
N21 C29 N24 111.39(19) . . . yes
N21 C29 C28 129.7(2) . . . yes
N24 C29 C28 118.9(2) . . . yes
O2 C31 N32 122.5(2) . . . yes
O2 C31 C23 121.80(19) . . . yes
N32 C31 C23 115.65(18) . . . yes
C33 N32 H32 119.00 . . . no
C31 N32 H32 119.00 . . . no
N32 C33 C34 110.93(18) . . . yes
C33 C34 C35 121.27(19) . . . no
C35 C34 C39 118.42(19) . . . no
C33 C34 C39 120.3(2) . . . no
C34 C35 C36 120.8(2) . . . no
C35 C36 C37 120.4(2) . . . no
C36 C37 C38 119.2(2) . . . no
C37 C38 C39 120.5(2) . . . no
C34 C39 C38 120.7(2) . . . no
N24 C25 H25A 121.00 . . . no
C26 C25 H25A 121.00 . . . no
C25 C26 H26A 119.00 . . . no
C27 C26 H26A 119.00 . . . no
C27 C28 H28A 120.00 . . . no
C29 C28 H28A 120.00 . . . no
C22 C30 H30A 109.00 . . . no
C22 C30 H30B 109.00 . . . no
C22 C30 H30C 109.00 . . . no
H30A C30 H30B 109.00 . . . no
H30A C30 H30C 109.00 . . . no
H30B C30 H30C 110.00 . . . no
N32 C33 H33A 109.00 . . . no
N32 C33 H33B 109.00 . . . no
C34 C33 H33A 109.00 . . . no
C34 C33 H33B 109.00 . . . no
H33A C33 H33B 108.00 . . . no
C34 C35 H35A 120.00 . . . no
C36 C35 H35A 120.00 . . . no
C35 C36 H36A 120.00 . . . no
C37 C36 H36A 120.00 . . . no
C36 C37 H37A 120.00 . . . no
C38 C37 H37A 120.00 . . . no
C37 C38 H38A 120.00 . . . no
C39 C38 H38A 120.00 . . . no
C34 C39 H39A 120.00 . . . no
C38 C39 H39A 120.00 . . . no
C27 C40 H40A 109.00 . . . no
C27 C40 H40B 109.00 . . . no
C27 C40 H40C 110.00 . . . no
H40A C40 H40B 109.00 . . . no
H40A C40 H40C 109.00 . . . no
H40B C40 H40C 110.00 . . . no

loop_
_geom_bond_atom_site_label_1
_geom_bond_atom_site_label_2
_geom_bond_distance
_geom_bond_site_symmetry_1
_geom_bond_site_symmetry_2
_geom_bond_publ_flag
O1 C11 1.242(3) . . yes
N1 C2 1.361(3) . . yes
N1 C9 1.342(3) . . yes
N4 C3 1.405(3) . . yes
N4 C5 1.379(3) . . yes
N4 C9 1.383(3) . . yes
N12 C11 1.357(3) . . yes
N12 C13 1.451(3) . . yes
C2 C3 1.390(3) . . no
C2 C10 1.503(3) . . no
O2 C31 1.243(3) . . yes
C3 C11 1.461(3) . . no
C5 C6 1.360(3) . . no
C6 C7 1.420(3) . . no
C7 C8 1.368(3) . . no
C7 C20 1.507(3) . . no
C8 C9 1.408(3) . . no
N12 H12 0.8800 . . no
C13 C14 1.513(3) . . no
C14 C19 1.389(3) . . no
C14 C15 1.392(3) . . no
C15 C16 1.382(3) . . no
C16 C17 1.384(3) . . no
C17 C18 1.388(4) . . no
C18 C19 1.391(3) . . no
C5 H5A 0.9500 . . no
C6 H6A 0.9500 . . no
C8 H8A 0.9500 . . no
C10 H10B 0.9800 . . no
C10 H10C 0.9800 . . no
C10 H10A 0.9800 . . no
C13 H13B 0.9900 . . no
C13 H13A 0.9900 . . no
C15 H15A 0.9500 . . no
C16 H16A 0.9500 . . no
C17 H17A 0.9500 . . no
C18 H18A 0.9500 . . no
C19 H19A 0.9500 . . no
C20 H20B 0.9800 . . no
C20 H20C 0.9800 . . no
C20 H20A 0.9800 . . no
N21 C22 1.365(3) . . yes
N21 C29 1.337(3) . . yes
N24 C23 1.404(3) . . yes
N24 C25 1.381(3) . . yes
N24 C29 1.388(3) . . yes
N32 C31 1.345(3) . . yes
N32 C33 1.455(3) . . yes
C22 C23 1.390(3) . . no
C22 C30 1.500(3) . . no
C23 C31 1.464(3) . . no
C25 C26 1.361(3) . . no
C26 C27 1.421(3) . . no
C27 C28 1.370(3) . . no
C27 C40 1.504(3) . . no
C28 C29 1.412(3) . . no
N32 H32 0.8800 . . no
C33 C34 1.517(3) . . no
C34 C39 1.394(3) . . no
C34 C35 1.398(3) . . no
C35 C36 1.389(3) . . no
C36 C37 1.386(3) . . no
C37 C38 1.392(3) . . no
C38 C39 1.387(3) . . no
C25 H25A 0.9500 . . no
C26 H26A 0.9500 . . no
C28 H28A 0.9500 . . no
C30 H30A 0.9800 . . no
C30 H30B 0.9800 . . no
C30 H30C 0.9800 . . no
C33 H33A 0.9900 . . no
C33 H33B 0.9900 . . no
C35 H35A 0.9500 . . no
C36 H36A 0.9500 . . no
C37 H37A 0.9500 . . no
C38 H38A 0.9500 . . no
C39 H39A 0.9500 . . no
C40 H40A 0.9800 . . no
C40 H40B 0.9800 . . no
C40 H40C 0.9800 . . no

loop_
_geom_hbond_atom_site_label_D
_geom_hbond_atom_site_label_H
_geom_hbond_atom_site_label_A
_geom_hbond_distance_DH
_geom_hbond_distance_HA
_geom_hbond_distance_DA
_geom_hbond_angle_DHA
_geom_hbond_site_symmetry_A
_geom_hbond_publ_flag
N12 H12 O1 0.8800 2.2000 2.906(2) 137.00 1_655 yes
N32 H32 O2 0.8800 2.0500 2.776(2) 139.00 1_655 yes
C5 H5A O1 0.9500 2.4200 2.948(3) 115.00 . yes
C8 H8A N21 0.9500 2.5800 3.506(3) 164.00 2_765 yes
C19 H19A N12 0.9500 2.5400 2.882(3) 101.00 . yes
C25 H25A O2 0.9500 2.4600 2.976(3) 114.00 . yes
C33 H33B O2 0.9900 2.4500 2.801(3) 100.00 . yes

loop_
_geom_torsion_atom_site_label_1
_geom_torsion_atom_site_label_2
_geom_torsion_atom_site_label_3
_geom_torsion_atom_site_label_4
_geom_torsion
_geom_torsion_site_symmetry_1
_geom_torsion_site_symmetry_2
_geom_torsion_site_symmetry_3
_geom_torsion_site_symmetry_4
_geom_torsion_publ_flag
C9 N1 C2 C3 -0.3(3) . . . . no
C9 N1 C2 C10 -178.6(2) . . . . no
C2 N1 C9 N4 1.5(3) . . . . no
C2 N1 C9 C8 -178.6(2) . . . . no
C5 N4 C3 C2 179.1(2) . . . . no
C5 N4 C3 C11 -8.8(3) . . . . no
C9 N4 C3 C2 1.9(2) . . . . no
C9 N4 C3 C11 173.97(19) . . . . no
C3 N4 C5 C6 -177.1(2) . . . . no
C9 N4 C5 C6 -0.3(3) . . . . no
C3 N4 C9 N1 -2.2(2) . . . . no
C3 N4 C9 C8 178.0(2) . . . . no
C5 N4 C9 N1 -179.70(19) . . . . no
C5 N4 C9 C8 0.4(3) . . . . no
C13 N12 C11 O1 -3.5(3) . . . . no
C13 N12 C11 C3 174.77(18) . . . . no
C11 N12 C13 C14 -64.9(3) . . . . no
N1 C2 C3 N4 -1.0(2) . . . . no
N1 C2 C3 C11 -171.7(2) . . . . no
C10 C2 C3 N4 177.2(2) . . . . no
C10 C2 C3 C11 6.5(4) . . . . no
N4 C3 C11 O1 -21.7(3) . . . . no
N4 C3 C11 N12 160.03(19) . . . . no
C2 C3 C11 O1 147.7(2) . . . . no
C2 C3 C11 N12 -30.5(3) . . . . no
N4 C5 C6 C7 0.1(3) . . . . no
C5 C6 C7 C8 -0.2(3) . . . . no
C5 C6 C7 C20 -179.9(2) . . . . no
C6 C7 C8 C9 0.3(3) . . . . no
C20 C7 C8 C9 -180.0(2) . . . . no
C7 C8 C9 N1 179.7(2) . . . . no
C7 C8 C9 N4 -0.5(3) . . . . no
N12 C13 C14 C15 165.59(19) . . . . no
N12 C13 C14 C19 -15.8(3) . . . . no
C13 C14 C15 C16 179.0(2) . . . . no
C19 C14 C15 C16 0.3(3) . . . . no
C13 C14 C19 C18 -179.2(2) . . . . no
C15 C14 C19 C18 -0.6(3) . . . . no
C14 C15 C16 C17 0.4(3) . . . . no
C15 C16 C17 C18 -0.8(3) . . . . no
C16 C17 C18 C19 0.5(3) . . . . no
C17 C18 C19 C14 0.2(4) . . . . no
C29 N21 C22 C23 -0.6(3) . . . . no
C29 N21 C22 C30 -177.9(2) . . . . no
C22 N21 C29 N24 1.9(3) . . . . no
C22 N21 C29 C28 -178.1(2) . . . . no
C25 N24 C23 C22 -179.5(2) . . . . no
C25 N24 C23 C31 -6.7(3) . . . . no
C29 N24 C23 C22 2.0(2) . . . . no
C29 N24 C23 C31 174.73(19) . . . . no
C23 N24 C25 C26 -177.8(2) . . . . no
C29 N24 C25 C26 0.6(3) . . . . no
C23 N24 C29 N21 -2.5(2) . . . . no
C23 N24 C29 C28 177.6(2) . . . . no
C25 N24 C29 N21 178.8(2) . . . . no
C25 N24 C29 C28 -1.2(3) . . . . no
C33 N32 C31 O2 -6.1(3) . . . . no
C33 N32 C31 C23 172.45(18) . . . . no
C31 N32 C33 C34 -140.9(2) . . . . no
N21 C22 C23 N24 -0.9(2) . . . . no
N21 C22 C23 C31 -172.5(2) . . . . no
C30 C22 C23 N24 176.1(2) . . . . no
C30 C22 C23 C31 4.5(4) . . . . no
N24 C23 C31 O2 -25.2(3) . . . . no
N24 C23 C31 N32 156.32(19) . . . . no
C22 C23 C31 O2 145.3(2) . . . . no
C22 C23 C31 N32 -33.3(3) . . . . no
N24 C25 C26 C27 1.0(3) . . . . no
C25 C26 C27 C28 -1.9(4) . . . . no
C25 C26 C27 C40 178.2(2) . . . . no
C26 C27 C28 C29 1.2(3) . . . . no
C40 C27 C28 C29 -178.8(2) . . . . no
C27 C28 C29 N21 -179.7(2) . . . . no
C27 C28 C29 N24 0.3(3) . . . . no
N32 C33 C34 C35 -138.0(2) . . . . no
N32 C33 C34 C39 42.0(3) . . . . no
C33 C34 C35 C36 178.4(2) . . . . no
C39 C34 C35 C36 -1.6(3) . . . . no
C33 C34 C39 C38 -178.8(2) . . . . no
C35 C34 C39 C38 1.2(3) . . . . no
C34 C35 C36 C37 0.5(3) . . . . no
C35 C36 C37 C38 1.1(3) . . . . no
C36 C37 C38 C39 -1.6(4) . . . . no
C37 C38 C39 C34 0.4(4) . . . . no
